data_4064199
loop_
_publ_author_name
'Diebolt, Olivier'
'Fortman, George C.'
'Clavier, Herv\'e'
'Slawin, Alexandra M. Z.'
'Escudero-Ad\'an, Eduardo C.'
'Benet-Buchholz, Jordi'
'Nolan, Steven P.'

_publ_section_title
;
 Steric and Electronic Parameters Characterizing Bulky and Electron-Rich
 Dialkylbiarylphosphines
;
_journal_issue 6
_journal_name_full Organometallics
_journal_page_first 1668
_journal_paper_doi 10.1021/om101174x
_journal_volume 30
_journal_year 2011
_chemical_formula_moiety 'C28 H35 Cl Ir O4 P'
_chemical_formula_sum 'C28 H35 Cl Ir O4 P'
_chemical_formula_weight 694.18
_chemical_name_systematic
; 
 ? 
;
_space_group_IT_number 7
_symmetry_cell_setting monoclinic
_symmetry_space_group_name_Hall 'P -2yac'
_symmetry_space_group_name_H-M 'P 1 n 1'
_atom_sites_solution_hydrogens geom
_atom_sites_solution_primary direct
_atom_sites_solution_secondary difmap
_audit_creation_method SHELXL-97
_cell_angle_alpha 90.00
_cell_angle_beta 91.350(8)
_cell_angle_gamma 90.00
_cell_formula_units_Z 4
_cell_length_a 8.631(3)
_cell_length_b 20.819(6)
_cell_length_c 15.561(4)
_cell_measurement_reflns_used 10386
_cell_measurement_temperature 93(2)
_cell_measurement_theta_max 28.5994
_cell_measurement_theta_min 2.6724
_cell_volume 2795.4(15)
_computing_cell_refinement 'CrystalClear (Rigaku Corp., 2004)'
_computing_data_collection 'CrystalClear (Rigaku Corp., 2004)'
_computing_data_reduction 'CrystalClear (Rigaku Corp., 2004)'
_computing_molecular_graphics 'Bruker SHELXTL'
_computing_publication_material 'Bruker SHELXTL'
_computing_structure_refinement 'SHELXL-97 (Sheldrick, 1997)'
_computing_structure_solution 'SHELXS-97 (Sheldrick, 1990)'
_diffrn_ambient_temperature 93(2)
_diffrn_measured_fraction_theta_full 0.987
_diffrn_measured_fraction_theta_max 0.980
_diffrn_measurement_device_type CCD
_diffrn_measurement_method '\w and \f scans'
_diffrn_radiation_monochromator confocal
_diffrn_radiation_source 'rotating anode'
_diffrn_radiation_type MoK\a
_diffrn_radiation_wavelength 0.71073
_diffrn_reflns_av_R_equivalents 0.0864
_diffrn_reflns_av_sigmaI/netI 0.1294
_diffrn_reflns_limit_h_max 9
_diffrn_reflns_limit_h_min -10
_diffrn_reflns_limit_k_max 20
_diffrn_reflns_limit_k_min -25
_diffrn_reflns_limit_l_max 18
_diffrn_reflns_limit_l_min -16
_diffrn_reflns_number 17374
_diffrn_reflns_theta_full 25.00
_diffrn_reflns_theta_max 25.32
_diffrn_reflns_theta_min 2.56
_exptl_absorpt_coefficient_mu 4.960
_exptl_absorpt_correction_T_max 1.0000
_exptl_absorpt_correction_T_min 0.4989
_exptl_absorpt_correction_type multi-scan
_exptl_absorpt_process_details 'Jacobson, R. (1998) Private communication'
_exptl_crystal_colour Yellow
_exptl_crystal_density_diffrn 1.650
_exptl_crystal_density_method 'not measured'
_exptl_crystal_description Platelet
_exptl_crystal_F_000 1376
_exptl_crystal_size_max 0.2400
_exptl_crystal_size_mid 0.1500
_exptl_crystal_size_min 0.0200
_refine_diff_density_max 2.082
_refine_diff_density_min -1.587
_refine_diff_density_rms 0.180
_refine_ls_abs_structure_details 'Flack H D (1983), Acta Cryst. A39, 876-881'
_refine_ls_abs_structure_Flack -0.021(9)
_refine_ls_extinction_method none
_refine_ls_goodness_of_fit_ref 0.986
_refine_ls_hydrogen_treatment constr
_refine_ls_matrix_type full
_refine_ls_number_parameters 636
_refine_ls_number_reflns 8741
_refine_ls_number_restraints 14
_refine_ls_restrained_S_all 0.985
_refine_ls_R_factor_all 0.0657
_refine_ls_R_factor_gt 0.0531
_refine_ls_shift/su_max 0.001
_refine_ls_shift/su_mean 0.000
_refine_ls_structure_factor_coef Fsqd
_refine_ls_weighting_details 'calc w=1/[\s^2^(Fo^2^)+(0.0133P)^2^+0.0000P] where P=(Fo^2^+2Fc^2^)/3'
_refine_ls_weighting_scheme calc
_refine_ls_wR_factor_gt 0.0920
_refine_ls_wR_factor_ref 0.0981
_reflns_number_gt 7624
_reflns_number_total 8741
_reflns_threshold_expression >2sigma(I)
_cod_data_source_file om101174x_si_002.cif
_cod_data_source_block 4c
_cod_depositor_comments
;
The following automatic conversions were performed:

'_symmetry_cell_setting' value 'Monoclinic' changed to 'monoclinic'
according to /home/saulius/struct/CIF-dictionaries/cif_core.dic
dictionary named 'cif_core.dic' version 2.4.1 from 2010-06-29.

Automatic conversion script
Id: cif_fix_values 1715 2011-07-08 13:25:40Z adriana 
;
_cod_original_cell_volume 2795.2(14)
_cod_original_sg_symbol_H-M Pn
_cod_database_code 4064199

loop_
_symmetry_equiv_pos_as_xyz
'x, y, z'
'x+1/2, -y, z+1/2'

loop_
_atom_site_label
_atom_site_type_symbol
_atom_site_fract_x
_atom_site_fract_y
_atom_site_fract_z
_atom_site_U_iso_or_equiv
_atom_site_adp_type
_atom_site_occupancy
_atom_site_symmetry_multiplicity
_atom_site_calc_flag
_atom_site_refinement_flags
Ir1 Ir 0.33247(5) 0.49479(2) 0.82670(3) 0.02132(12) Uani 1 1 d .
Cl1 Cl 0.1609(4) 0.56533(14) 0.7536(2) 0.0308(7) Uani 1 1 d .
P1 P 0.1280(4) 0.41911(15) 0.84394(19) 0.0193(7) Uani 1 1 d .
C1 C -0.0180(13) 0.4175(5) 0.7545(6) 0.020(3) Uani 1 1 d .
H1A H -0.0709 0.4602 0.7548 0.024 Uiso 1 1 calc R
C2 C 0.0514(14) 0.4101(6) 0.6655(7) 0.028(3) Uani 1 1 d .
H2A H 0.1317 0.4434 0.6573 0.034 Uiso 1 1 calc R
H2B H 0.1012 0.3674 0.6608 0.034 Uiso 1 1 calc R
C3 C -0.0742(13) 0.4169(6) 0.5969(7) 0.027(3) Uani 1 1 d .
H3A H -0.0281 0.4117 0.5396 0.032 Uiso 1 1 calc R
H3B H -0.1192 0.4605 0.5998 0.032 Uiso 1 1 calc R
C4 C -0.2018(14) 0.3677(6) 0.6070(8) 0.027(3) Uani 1 1 d .
H4A H -0.1593 0.3241 0.5987 0.032 Uiso 1 1 calc R
H4B H -0.2838 0.3750 0.5625 0.032 Uiso 1 1 calc R
C5 C -0.2725(13) 0.3728(5) 0.6977(7) 0.025(3) Uani 1 1 d .
H5A H -0.3255 0.4147 0.7033 0.030 Uiso 1 1 calc R
H5B H -0.3507 0.3385 0.7045 0.030 Uiso 1 1 calc R
C6 C -0.1461(13) 0.3664(5) 0.7691(7) 0.019(3) Uani 1 1 d .
H6A H -0.1005 0.3228 0.7679 0.023 Uiso 1 1 calc R
H6B H -0.1924 0.3730 0.8260 0.023 Uiso 1 1 calc R
C7 C 0.0171(13) 0.4377(5) 0.9410(6) 0.018(3) Uani 1 1 d .
H7A H -0.0385 0.3983 0.9602 0.022 Uiso 1 1 calc R
C8 C -0.1035(13) 0.4934(5) 0.9242(7) 0.021(3) Uani 1 1 d .
H8A H -0.0501 0.5319 0.9020 0.025 Uiso 1 1 calc R
H8B H -0.1825 0.4796 0.8808 0.025 Uiso 1 1 calc R
C9 C -0.1810(13) 0.5094(5) 1.0086(7) 0.020(3) Uani 1 1 d .
H9A H -0.2540 0.5454 0.9985 0.024 Uiso 1 1 calc R
H9B H -0.2423 0.4717 1.0265 0.024 Uiso 1 1 calc R
C10 C -0.0711(14) 0.5274(6) 1.0810(7) 0.026(3) Uani 1 1 d .
H10A H -0.1293 0.5336 1.1344 0.032 Uiso 1 1 calc R
H10B H -0.0185 0.5683 1.0673 0.032 Uiso 1 1 calc R
C11 C 0.0499(13) 0.4739(6) 1.0942(6) 0.025(3) Uani 1 1 d .
H11A H 0.1257 0.4872 1.1395 0.030 Uiso 1 1 calc R
H11B H -0.0024 0.4345 1.1141 0.030 Uiso 1 1 calc R
C12 C 0.1346(12) 0.4594(6) 1.0126(7) 0.023(3) Uani 1 1 d .
H12A H 0.2116 0.4249 1.0236 0.027 Uiso 1 1 calc R
H12B H 0.1907 0.4981 0.9936 0.027 Uiso 1 1 calc R
C13 C 0.2030(13) 0.3373(6) 0.8479(7) 0.025(3) Uani 1 1 d .
C14 C 0.1723(12) 0.2858(5) 0.9009(7) 0.020(3) Uani 1 1 d .
C15 C 0.2363(14) 0.2258(6) 0.8857(8) 0.027(3) Uani 1 1 d .
H15A H 0.2167 0.1919 0.9248 0.032 Uiso 1 1 calc R
C16 C 0.3314(17) 0.2131(6) 0.8127(10) 0.034(4) Uani 1 1 d .
H16A H 0.3695 0.1714 0.8003 0.041 Uiso 1 1 calc R
C17 C 0.3638(16) 0.2664(6) 0.7611(9) 0.031(4) Uani 1 1 d .
H17A H 0.4275 0.2612 0.7126 0.037 Uiso 1 1 calc R
C18 C 0.3067(14) 0.3243(6) 0.7788(8) 0.025(3) Uani 1 1 d .
H18A H 0.3363 0.3593 0.7435 0.030 Uiso 1 1 calc R
C19 C 0.0824(15) 0.2886(5) 0.9832(7) 0.025(3) Uani 1 1 d .
C20 C -0.0776(15) 0.2709(6) 0.9832(8) 0.029(3) Uani 1 1 d .
C21 C -0.1616(16) 0.2740(6) 1.0591(8) 0.034(3) Uani 1 1 d .
H21A H -0.2695 0.2649 1.0587 0.040 Uiso 1 1 calc R
C22 C -0.085(2) 0.2902(7) 1.1338(10) 0.059(5) Uani 1 1 d .
H22A H -0.1411 0.2914 1.1854 0.071 Uiso 1 1 calc R
C23 C 0.072(2) 0.3051(7) 1.1378(9) 0.047(4) Uani 1 1 d .
H23A H 0.1214 0.3159 1.1911 0.056 Uiso 1 1 calc R
C24 C 0.158(2) 0.3040(6) 1.0598(10) 0.047(4) Uani 1 1 d .
O20 O -0.1405(9) 0.2522(4) 0.9060(5) 0.029(2) Uani 1 1 d .
C25 C -0.3040(13) 0.2376(6) 0.9006(10) 0.041(4) Uani 1 1 d .
H25A H -0.3242 0.1978 0.9321 0.061 Uiso 1 1 calc R
H25B H -0.3362 0.2323 0.8402 0.061 Uiso 1 1 calc R
H25C H -0.3627 0.2729 0.9259 0.061 Uiso 1 1 calc R
O24 O 0.3130(11) 0.3178(4) 1.0547(5) 0.042(3) Uani 1 1 d .
C26 C 0.391(2) 0.3457(7) 1.1286(9) 0.059(5) Uani 1 1 d .
H26A H 0.3263 0.3797 1.1524 0.088 Uiso 1 1 calc R
H26B H 0.4903 0.3640 1.1113 0.088 Uiso 1 1 calc R
H26C H 0.4098 0.3125 1.1722 0.088 Uiso 1 1 calc R
C27 C 0.4964(14) 0.5533(6) 0.8147(8) 0.024(3) Uani 1 1 d U
O27 O 0.5962(11) 0.5900(4) 0.8116(6) 0.040(2) Uani 1 1 d .
C28 C 0.4661(14) 0.4412(5) 0.8871(8) 0.021(3) Uani 1 1 d .
O28 O 0.5430(10) 0.4061(4) 0.9235(5) 0.033(2) Uani 1 1 d .
Ir31 Ir 0.81749(4) 0.01785(2) 0.35448(3) 0.02659(14) Uani 1 1 d .
Cl31 Cl 0.6535(4) -0.06385(15) 0.3059(2) 0.0341(8) Uani 1 1 d .
P31 P 0.6085(4) 0.06444(14) 0.4308(2) 0.0219(7) Uani 1 1 d .
C31 C 0.4923(14) 0.1152(6) 0.3588(7) 0.032(3) Uani 1 1 d .
H31A H 0.4340 0.1465 0.3944 0.038 Uiso 1 1 calc R
C32 C 0.5957(14) 0.1534(6) 0.2971(7) 0.027(3) Uani 1 1 d .
H32A H 0.6689 0.1801 0.3316 0.033 Uiso 1 1 calc R
H32B H 0.6577 0.1227 0.2635 0.033 Uiso 1 1 calc R
C33 C 0.5060(16) 0.1964(6) 0.2354(8) 0.039(4) Uani 1 1 d .
H33A H 0.5786 0.2178 0.1963 0.047 Uiso 1 1 calc R
H33B H 0.4516 0.2300 0.2680 0.047 Uiso 1 1 calc R
C34 C 0.3874(15) 0.1568(6) 0.1826(7) 0.034(3) Uani 1 1 d .
H34A H 0.4428 0.1274 0.1439 0.041 Uiso 1 1 calc R
H34B H 0.3229 0.1861 0.1465 0.041 Uiso 1 1 calc R
C35 C 0.2826(14) 0.1176(6) 0.2414(7) 0.028(3) Uani 1 1 d .
H35A H 0.2166 0.1474 0.2740 0.033 Uiso 1 1 calc R
H35B H 0.2135 0.0901 0.2054 0.033 Uiso 1 1 calc R
C36 C 0.3730(12) 0.0758(5) 0.3039(7) 0.023(3) Uani 1 1 d .
H36A H 0.4284 0.0422 0.2716 0.028 Uiso 1 1 calc R
H36B H 0.3001 0.0541 0.3426 0.028 Uiso 1 1 calc R
C37 C 0.4748(13) 0.0033(5) 0.4741(8) 0.022(3) Uani 1 1 d .
H37A H 0.4285 -0.0188 0.4225 0.026 Uiso 1 1 calc R
C38 C 0.3363(15) 0.0291(6) 0.5240(8) 0.033(3) Uani 1 1 d .
H38A H 0.3741 0.0487 0.5785 0.040 Uiso 1 1 calc R
H38B H 0.2829 0.0629 0.4897 0.040 Uiso 1 1 calc R
C39 C 0.2229(16) -0.0243(6) 0.5433(9) 0.042(4) Uani 1 1 d .
H39A H 0.1759 -0.0405 0.4889 0.051 Uiso 1 1 calc R
H39B H 0.1386 -0.0072 0.5789 0.051 Uiso 1 1 calc R
C40 C 0.3037(17) -0.0792(7) 0.5908(8) 0.040(4) Uani 1 1 d .
H40A H 0.2296 -0.1151 0.5970 0.049 Uiso 1 1 calc R
H40B H 0.3347 -0.0645 0.6492 0.049 Uiso 1 1 calc R
C41 C 0.4474(17) -0.1038(6) 0.5451(9) 0.042(4) Uani 1 1 d .
H41A H 0.4995 -0.1367 0.5813 0.051 Uiso 1 1 calc R
H41B H 0.4149 -0.1243 0.4902 0.051 Uiso 1 1 calc R
C42 C 0.5603(15) -0.0507(5) 0.5270(8) 0.032(3) Uani 1 1 d .
H42A H 0.6480 -0.0677 0.4940 0.039 Uiso 1 1 calc R
H42B H 0.6020 -0.0328 0.5818 0.039 Uiso 1 1 calc R
C43 C 0.6839(12) 0.1075(5) 0.5256(7) 0.020(3) Uani 1 1 d .
C44 C 0.6501(12) 0.1687(5) 0.5583(7) 0.016(2) Uani 1 1 d .
C45 C 0.7193(14) 0.1879(6) 0.6352(7) 0.025(3) Uani 1 1 d .
H45A H 0.6962 0.2294 0.6569 0.030 Uiso 1 1 calc R
C46 C 0.8194(14) 0.1495(6) 0.6809(7) 0.028(3) Uani 1 1 d .
H46A H 0.8643 0.1645 0.7335 0.033 Uiso 1 1 calc R
C47 C 0.8561(13) 0.0883(6) 0.6507(7) 0.024(3) Uani 1 1 d .
H47A H 0.9221 0.0602 0.6828 0.029 Uiso 1 1 calc R
C48 C 0.7929(13) 0.0707(6) 0.5730(7) 0.022(3) Uani 1 1 d .
H48A H 0.8246 0.0309 0.5493 0.026 Uiso 1 1 calc R
C49 C 0.5485(13) 0.2155(5) 0.5145(7) 0.020(3) Uani 1 1 d .
C50 C 0.3880(13) 0.2228(5) 0.5322(7) 0.020(3) Uani 1 1 d .
C51 C 0.2938(15) 0.2676(6) 0.4938(7) 0.030(3) Uani 1 1 d .
H51A H 0.1860 0.2690 0.5045 0.036 Uiso 1 1 calc R
C52 C 0.3644(16) 0.3126(6) 0.4364(8) 0.037(3) Uani 1 1 d .
H52A H 0.3024 0.3447 0.4092 0.044 Uiso 1 1 calc R
C53 C 0.5225(14) 0.3096(5) 0.4201(7) 0.025(3) Uani 1 1 d .
H53A H 0.5686 0.3393 0.3820 0.030 Uiso 1 1 calc R
C54 C 0.6110(15) 0.2624(5) 0.4605(7) 0.025(3) Uani 1 1 d .
O50 O 0.3374(9) 0.1773(4) 0.5890(5) 0.030(2) Uani 1 1 d .
C55 C 0.1736(14) 0.1778(6) 0.6067(7) 0.029(3) Uani 1 1 d U
H55A H 0.1443 0.2203 0.6282 0.044 Uiso 1 1 calc R
H55B H 0.1515 0.1452 0.6502 0.044 Uiso 1 1 calc R
H55C H 0.1141 0.1684 0.5538 0.044 Uiso 1 1 calc R
O54 O 0.7669(10) 0.2547(4) 0.4476(6) 0.029(2) Uani 1 1 d .
C56 C 0.8403(16) 0.2985(6) 0.3920(9) 0.038(4) Uani 1 1 d .
H56A H 0.7918 0.2959 0.3346 0.057 Uiso 1 1 calc R
H56B H 0.9505 0.2877 0.3887 0.057 Uiso 1 1 calc R
H56C H 0.8294 0.3423 0.4144 0.057 Uiso 1 1 calc R
C57 C 0.9756(19) -0.0255(6) 0.2994(9) 0.047(4) Uani 1 1 d .
O57 O 1.0825(14) -0.0474(5) 0.2648(8) 0.076(4) Uani 1 1 d .
C58 C 0.9397(15) 0.0852(7) 0.3871(8) 0.031(3) Uani 1 1 d .
O58 O 1.0213(11) 0.1282(5) 0.4072(6) 0.043(2) Uani 1 1 d .

loop_
_atom_site_aniso_label
_atom_site_aniso_U_11
_atom_site_aniso_U_22
_atom_site_aniso_U_33
_atom_site_aniso_U_23
_atom_site_aniso_U_13
_atom_site_aniso_U_12
Ir1 0.0173(3) 0.0277(2) 0.0191(3) -0.0014(2) 0.0043(2) -0.0019(2)
Cl1 0.0315(18) 0.0278(18) 0.0334(17) 0.0020(15) 0.0040(15) 0.0016(14)
P1 0.0173(17) 0.0204(17) 0.0204(16) -0.0004(14) 0.0037(14) 0.0002(13)
C1 0.023(7) 0.028(7) 0.009(5) -0.004(5) -0.001(5) -0.005(5)
C2 0.027(8) 0.034(7) 0.025(7) -0.008(6) 0.009(6) 0.003(6)
C3 0.017(7) 0.030(7) 0.033(7) -0.004(6) -0.001(6) 0.007(5)
C4 0.017(7) 0.034(7) 0.029(7) -0.008(6) 0.000(6) -0.005(5)
C5 0.013(6) 0.024(7) 0.039(7) 0.005(6) 0.007(6) 0.000(5)
C6 0.021(6) 0.013(6) 0.024(6) 0.003(5) 0.004(5) -0.006(5)
C7 0.030(7) 0.013(6) 0.013(6) 0.005(4) 0.008(5) 0.001(5)
C8 0.013(6) 0.018(6) 0.032(7) 0.005(5) 0.004(5) 0.001(5)
C9 0.021(7) 0.024(7) 0.015(6) -0.002(5) 0.004(5) -0.008(5)
C10 0.029(8) 0.036(7) 0.015(6) -0.001(5) 0.016(6) -0.003(6)
C11 0.013(7) 0.049(9) 0.013(6) -0.011(5) -0.002(5) -0.003(5)
C12 0.010(6) 0.037(7) 0.021(6) -0.012(5) 0.005(5) 0.002(5)
C13 0.013(6) 0.034(7) 0.027(6) 0.000(6) -0.015(5) -0.002(5)
C14 0.013(6) 0.029(7) 0.019(6) -0.003(5) 0.007(5) 0.000(5)
C15 0.028(8) 0.017(6) 0.035(7) -0.003(6) 0.011(6) 0.004(6)
C16 0.017(7) 0.026(7) 0.060(10) -0.003(7) -0.001(7) 0.010(7)
C17 0.023(8) 0.025(8) 0.044(9) 0.002(7) -0.003(7) -0.004(6)
C18 0.026(7) 0.018(7) 0.031(7) -0.006(6) -0.002(6) -0.001(5)
C19 0.036(8) 0.018(7) 0.020(6) -0.004(5) 0.011(6) -0.001(5)
C20 0.033(8) 0.023(7) 0.031(7) 0.006(6) 0.007(6) 0.014(5)
C21 0.038(8) 0.027(7) 0.037(8) 0.007(6) 0.022(7) -0.009(6)
C22 0.089(15) 0.045(10) 0.045(10) 0.004(8) 0.033(10) -0.012(10)
C23 0.080(13) 0.033(9) 0.027(8) -0.011(7) 0.012(8) 0.013(8)
C24 0.072(12) 0.021(7) 0.048(9) -0.003(7) 0.015(9) 0.022(8)
O20 0.018(5) 0.034(5) 0.034(5) 0.001(4) 0.006(4) -0.004(4)
C25 0.008(7) 0.048(9) 0.067(10) 0.012(7) 0.014(6) -0.008(6)
O24 0.052(7) 0.039(6) 0.035(6) 0.000(4) -0.013(5) -0.002(5)
C26 0.075(12) 0.049(10) 0.051(9) 0.000(8) -0.021(9) 0.014(9)
C27 0.025(3) 0.023(3) 0.024(3) -0.0019(19) 0.0019(19) 0.0025(19)
O27 0.037(6) 0.042(6) 0.042(6) -0.013(5) 0.006(5) -0.010(5)
C28 0.023(7) 0.009(6) 0.030(7) -0.008(5) 0.006(6) -0.009(5)
O28 0.033(6) 0.027(5) 0.039(5) 0.000(4) 0.002(4) -0.002(4)
Ir31 0.0238(3) 0.0328(3) 0.0233(3) -0.0041(2) 0.0036(2) 0.0052(2)
Cl31 0.033(2) 0.0325(19) 0.0364(19) -0.0103(15) -0.0033(16) 0.0072(15)
P31 0.0206(17) 0.0194(16) 0.0259(16) -0.0027(14) 0.0020(14) 0.0042(13)
C31 0.026(7) 0.046(8) 0.023(7) -0.005(6) -0.004(6) -0.011(6)
C32 0.024(7) 0.032(7) 0.025(7) -0.004(6) 0.000(6) 0.009(6)
C33 0.048(9) 0.041(8) 0.030(7) 0.019(6) 0.008(7) 0.016(7)
C34 0.036(8) 0.055(9) 0.012(6) 0.019(6) -0.005(6) 0.012(7)
C35 0.028(7) 0.029(7) 0.027(7) -0.007(6) 0.004(6) -0.006(5)
C36 0.015(7) 0.031(7) 0.023(6) 0.008(5) -0.005(5) 0.006(5)
C37 0.014(6) 0.012(6) 0.039(7) 0.000(5) 0.006(6) -0.005(5)
C38 0.034(8) 0.026(7) 0.041(8) -0.008(6) 0.026(6) -0.001(6)
C39 0.031(8) 0.052(9) 0.046(9) -0.016(7) 0.026(7) -0.011(7)
C40 0.046(10) 0.041(9) 0.034(8) 0.005(7) 0.007(7) 0.000(7)
C41 0.061(11) 0.029(8) 0.036(8) -0.009(6) -0.005(7) -0.007(7)
C42 0.049(9) 0.013(6) 0.035(7) 0.008(5) -0.003(7) -0.010(6)
C43 0.018(6) 0.022(6) 0.020(6) 0.003(5) 0.004(5) 0.003(5)
C44 0.007(6) 0.021(6) 0.019(6) -0.002(5) 0.007(5) -0.003(4)
C45 0.023(7) 0.017(7) 0.035(7) -0.010(5) 0.013(6) 0.002(5)
C46 0.024(7) 0.040(8) 0.020(6) -0.001(6) 0.004(6) -0.008(6)
C47 0.012(6) 0.030(7) 0.030(7) 0.010(6) 0.007(5) -0.009(5)
C48 0.013(6) 0.036(8) 0.017(6) 0.000(5) 0.004(5) -0.002(5)
C49 0.025(7) 0.014(6) 0.021(6) 0.002(5) -0.007(5) 0.000(5)
C50 0.012(6) 0.018(6) 0.029(7) -0.002(5) 0.001(5) 0.000(5)
C51 0.028(7) 0.038(8) 0.023(7) 0.004(6) -0.002(6) -0.003(6)
C52 0.047(9) 0.029(8) 0.035(8) 0.000(6) -0.003(7) 0.010(6)
C53 0.028(8) 0.019(6) 0.028(7) 0.004(5) 0.007(6) 0.000(5)
C54 0.035(8) 0.024(7) 0.016(6) -0.002(5) 0.003(6) 0.005(5)
O50 0.016(5) 0.040(5) 0.035(5) 0.008(4) 0.017(4) 0.000(4)
C55 0.029(3) 0.030(3) 0.030(3) 0.0000(10) 0.0013(10) 0.0000(10)
O54 0.021(5) 0.028(5) 0.038(5) 0.004(4) 0.009(4) 0.001(4)
C56 0.031(9) 0.043(9) 0.040(8) 0.010(7) -0.001(7) -0.005(7)
C57 0.061(11) 0.030(8) 0.050(9) -0.023(7) 0.018(8) 0.014(7)
O57 0.072(9) 0.040(7) 0.120(10) -0.016(7) 0.050(8) -0.002(6)
C58 0.024(8) 0.047(9) 0.021(7) -0.006(6) 0.003(6) 0.009(6)
O58 0.030(6) 0.053(7) 0.046(6) -0.016(5) 0.009(5) -0.016(5)

loop_
_atom_type_symbol
_atom_type_description
_atom_type_scat_dispersion_real
_atom_type_scat_dispersion_imag
_atom_type_scat_source
C C 0.0033 0.0016 'International Tables Vol C Tables 4.2.6.8 and 6.1.1.4'
H H 0.0000 0.0000 'International Tables Vol C Tables 4.2.6.8 and 6.1.1.4'
O O 0.0106 0.0060 'International Tables Vol C Tables 4.2.6.8 and 6.1.1.4'
P P 0.1023 0.0942 'International Tables Vol C Tables 4.2.6.8 and 6.1.1.4'
Cl Cl 0.1484 0.1585 'International Tables Vol C Tables 4.2.6.8 and 6.1.1.4'
Ir Ir -1.4442 7.9887 'International Tables Vol C Tables 4.2.6.8 and 6.1.1.4'

loop_
_geom_angle_atom_site_label_1
_geom_angle_atom_site_label_2
_geom_angle_atom_site_label_3
_geom_angle
C28 Ir1 C27 88.8(5)
C28 Ir1 Cl1 178.1(4)
C27 Ir1 Cl1 90.8(3)
C28 Ir1 P1 89.9(3)
C27 Ir1 P1 178.7(4)
Cl1 Ir1 P1 90.44(11)
C13 P1 C7 111.0(5)
C13 P1 C1 104.0(5)
C7 P1 C1 105.1(5)
C13 P1 Ir1 111.0(4)
C7 P1 Ir1 110.6(4)
C1 P1 Ir1 114.8(4)
C2 C1 C6 111.1(9)
C2 C1 P1 114.0(8)
C6 C1 P1 112.1(7)
C2 C1 H1A 106.4
C6 C1 H1A 106.4
P1 C1 H1A 106.4
C3 C2 C1 109.9(9)
C3 C2 H2A 109.7
C1 C2 H2A 109.7
C3 C2 H2B 109.7
C1 C2 H2B 109.7
H2A C2 H2B 108.2
C2 C3 C4 112.1(10)
C2 C3 H3A 109.2
C4 C3 H3A 109.2
C2 C3 H3B 109.2
C4 C3 H3B 109.2
H3A C3 H3B 107.9
C3 C4 C5 110.5(9)
C3 C4 H4A 109.5
C5 C4 H4A 109.5
C3 C4 H4B 109.5
C5 C4 H4B 109.5
H4A C4 H4B 108.1
C6 C5 C4 111.2(9)
C6 C5 H5A 109.4
C4 C5 H5A 109.4
C6 C5 H5B 109.4
C4 C5 H5B 109.4
H5A C5 H5B 108.0
C5 C6 C1 109.2(8)
C5 C6 H6A 109.8
C1 C6 H6A 109.8
C5 C6 H6B 109.8
C1 C6 H6B 109.8
H6A C6 H6B 108.3
C12 C7 C8 108.8(9)
C12 C7 P1 107.7(8)
C8 C7 P1 111.8(7)
C12 C7 H7A 109.5
C8 C7 H7A 109.5
P1 C7 H7A 109.5
C9 C8 C7 108.6(9)
C9 C8 H8A 110.0
C7 C8 H8A 110.0
C9 C8 H8B 110.0
C7 C8 H8B 110.0
H8A C8 H8B 108.4
C10 C9 C8 114.7(10)
C10 C9 H9A 108.6
C8 C9 H9A 108.6
C10 C9 H9B 108.6
C8 C9 H9B 108.6
H9A C9 H9B 107.6
C9 C10 C11 109.6(9)
C9 C10 H10A 109.8
C11 C10 H10A 109.8
C9 C10 H10B 109.8
C11 C10 H10B 109.8
H10A C10 H10B 108.2
C12 C11 C10 111.9(9)
C12 C11 H11A 109.2
C10 C11 H11A 109.2
C12 C11 H11B 109.2
C10 C11 H11B 109.2
H11A C11 H11B 107.9
C11 C12 C7 109.8(9)
C11 C12 H12A 109.7
C7 C12 H12A 109.7
C11 C12 H12B 109.7
C7 C12 H12B 109.7
H12A C12 H12B 108.2
C14 C13 C18 115.5(11)
C14 C13 P1 132.3(10)
C18 C13 P1 112.1(9)
C13 C14 C15 120.9(11)
C13 C14 C19 125.7(10)
C15 C14 C19 113.1(10)
C14 C15 C16 122.4(11)
C14 C15 H15A 118.8
C16 C15 H15A 118.8
C17 C16 C15 115.5(12)
C17 C16 H16A 122.2
C15 C16 H16A 122.2
C18 C17 C16 121.2(14)
C18 C17 H17A 119.4
C16 C17 H17A 119.4
C17 C18 C13 124.2(13)
C17 C18 H18A 117.9
C13 C18 H18A 117.9
C24 C19 C20 119.8(12)
C24 C19 C14 119.7(12)
C20 C19 C14 120.3(10)
O20 C20 C21 123.6(12)
O20 C20 C19 116.0(11)
C21 C20 C19 120.5(11)
C22 C21 C20 118.5(13)
C22 C21 H21A 120.8
C20 C21 H21A 120.8
C21 C22 C23 123.2(15)
C21 C22 H22A 118.4
C23 C22 H22A 118.4
C22 C23 C24 118.8(15)
C22 C23 H23A 120.6
C24 C23 H23A 120.6
O24 C24 C19 116.1(13)
O24 C24 C23 124.8(15)
C19 C24 C23 119.1(15)
C20 O20 C25 118.6(10)
O20 C25 H25A 109.5
O20 C25 H25B 109.5
H25A C25 H25B 109.5
O20 C25 H25C 109.5
H25A C25 H25C 109.5
H25B C25 H25C 109.5
C24 O24 C26 118.4(12)
O24 C26 H26A 109.5
O24 C26 H26B 109.5
H26A C26 H26B 109.5
O24 C26 H26C 109.5
H26A C26 H26C 109.5
H26B C26 H26C 109.5
O27 C27 Ir1 176.7(11)
O28 C28 Ir1 176.8(10)
C58 Ir31 C57 94.4(6)
C58 Ir31 Cl31 176.2(4)
C57 Ir31 Cl31 86.7(5)
C58 Ir31 P31 89.3(4)
C57 Ir31 P31 174.8(5)
Cl31 Ir31 P31 89.86(11)
C31 P31 C43 113.0(5)
C31 P31 C37 106.4(5)
C43 P31 C37 104.8(5)
C31 P31 Ir31 109.9(4)
C43 P31 Ir31 109.9(4)
C37 P31 Ir31 112.6(4)
C32 C31 C36 108.4(9)
C32 C31 P31 111.2(8)
C36 C31 P31 112.3(8)
C32 C31 H31A 108.3
C36 C31 H31A 108.3
P31 C31 H31A 108.3
C33 C32 C31 113.8(10)
C33 C32 H32A 108.8
C31 C32 H32A 108.8
C33 C32 H32B 108.8
C31 C32 H32B 108.8
H32A C32 H32B 107.7
C32 C33 C34 110.3(10)
C32 C33 H33A 109.6
C34 C33 H33A 109.6
C32 C33 H33B 109.6
C34 C33 H33B 109.6
H33A C33 H33B 108.1
C33 C34 C35 111.1(9)
C33 C34 H34A 109.4
C35 C34 H34A 109.4
C33 C34 H34B 109.4
C35 C34 H34B 109.4
H34A C34 H34B 108.0
C36 C35 C34 112.8(10)
C36 C35 H35A 109.0
C34 C35 H35A 109.0
C36 C35 H35B 109.0
C34 C35 H35B 109.0
H35A C35 H35B 107.8
C35 C36 C31 112.0(9)
C35 C36 H36A 109.2
C31 C36 H36A 109.2
C35 C36 H36B 109.2
C31 C36 H36B 109.2
H36A C36 H36B 107.9
C38 C37 C42 110.3(10)
C38 C37 P31 116.1(8)
C42 C37 P31 113.2(8)
C38 C37 H37A 105.4
C42 C37 H37A 105.4
P31 C37 H37A 105.4
C39 C38 C37 110.9(10)
C39 C38 H38A 109.5
C37 C38 H38A 109.5
C39 C38 H38B 109.5
C37 C38 H38B 109.5
H38A C38 H38B 108.0
C38 C39 C40 110.9(12)
C38 C39 H39A 109.5
C40 C39 H39A 109.5
C38 C39 H39B 109.5
C40 C39 H39B 109.5
H39A C39 H39B 108.1
C39 C40 C41 113.1(11)
C39 C40 H40A 109.0
C41 C40 H40A 109.0
C39 C40 H40B 109.0
C41 C40 H40B 109.0
H40A C40 H40B 107.8
C42 C41 C40 112.1(11)
C42 C41 H41A 109.2
C40 C41 H41A 109.2
C42 C41 H41B 109.2
C40 C41 H41B 109.2
H41A C41 H41B 107.9
C41 C42 C37 109.0(10)
C41 C42 H42A 109.9
C37 C42 H42A 109.9
C41 C42 H42B 109.9
C37 C42 H42B 109.9
H42A C42 H42B 108.3
C44 C43 C48 116.4(10)
C44 C43 P31 131.5(8)
C48 C43 P31 112.1(8)
C45 C44 C43 119.1(10)
C45 C44 C49 116.7(10)
C43 C44 C49 124.1(10)
C46 C45 C44 122.4(11)
C46 C45 H45A 118.8
C44 C45 H45A 118.8
C45 C46 C47 120.3(11)
C45 C46 H46A 119.9
C47 C46 H46A 119.9
C48 C47 C46 117.0(11)
C48 C47 H47A 121.5
C46 C47 H47A 121.5
C47 C48 C43 124.5(11)
C47 C48 H48A 117.7
C43 C48 H48A 117.7
C54 C49 C50 115.5(10)
C54 C49 C44 120.4(11)
C50 C49 C44 123.5(10)
C51 C50 O50 123.9(10)
C51 C50 C49 123.9(11)
O50 C50 C49 112.1(9)
C50 C51 C52 117.4(12)
C50 C51 H51A 121.3
C52 C51 H51A 121.3
C53 C52 C51 120.9(12)
C53 C52 H52A 119.5
C51 C52 H52A 119.5
C54 C53 C52 118.7(12)
C54 C53 H53A 120.7
C52 C53 H53A 120.7
O54 C54 C53 123.2(11)
O54 C54 C49 113.4(10)
C53 C54 C49 123.3(12)
C50 O50 C55 116.4(9)
O50 C55 H55A 109.5
O50 C55 H55B 109.5
H55A C55 H55B 109.5
O50 C55 H55C 109.5
H55A C55 H55C 109.5
H55B C55 H55C 109.5
C54 O54 C56 117.9(10)
O54 C56 H56A 109.5
O54 C56 H56B 109.5
H56A C56 H56B 109.5
O54 C56 H56C 109.5
H56A C56 H56C 109.5
H56B C56 H56C 109.5
O57 C57 Ir31 173.7(13)
O58 C58 Ir31 178.5(12)

loop_
_geom_bond_atom_site_label_1
_geom_bond_atom_site_label_2
_geom_bond_distance
Ir1 C28 1.846(13)
Ir1 C27 1.880(13)
Ir1 Cl1 2.359(3)
Ir1 P1 2.385(3)
P1 C13 1.822(12)
P1 C7 1.849(11)
P1 C1 1.856(10)
C1 C2 1.530(14)
C1 C6 1.554(14)
C1 H1A 1.0000
C2 C3 1.510(15)
C2 H2A 0.9900
C2 H2B 0.9900
C3 C4 1.513(15)
C3 H3A 0.9900
C3 H3B 0.9900
C4 C5 1.555(16)
C4 H4A 0.9900
C4 H4B 0.9900
C5 C6 1.544(15)
C5 H5A 0.9900
C5 H5B 0.9900
C6 H6A 0.9900
C6 H6B 0.9900
C7 C12 1.556(14)
C7 C8 1.576(14)
C7 H7A 1.0000
C8 C9 1.524(15)
C8 H8A 0.9900
C8 H8B 0.9900
C9 C10 1.502(15)
C9 H9A 0.9900
C9 H9B 0.9900
C10 C11 1.536(16)
C10 H10A 0.9900
C10 H10B 0.9900
C11 C12 1.511(13)
C11 H11A 0.9900
C11 H11B 0.9900
C12 H12A 0.9900
C12 H12B 0.9900
C13 C14 1.383(15)
C13 C18 1.441(17)
C14 C15 1.389(15)
C14 C19 1.513(15)
C15 C16 1.442(18)
C15 H15A 0.9500
C16 C17 1.402(18)
C16 H16A 0.9500
C17 C18 1.334(16)
C17 H17A 0.9500
C18 H18A 0.9500
C19 C24 1.385(18)
C19 C20 1.429(17)
C20 O20 1.364(14)
C20 C21 1.402(16)
C21 C22 1.368(19)
C21 H21A 0.9500
C22 C23 1.39(2)
C22 H22A 0.9500
C23 C24 1.44(2)
C23 H23A 0.9500
C24 O24 1.369(18)
O20 C25 1.444(14)
C25 H25A 0.9800
C25 H25B 0.9800
C25 H25C 0.9800
O24 C26 1.442(16)
C26 H26A 0.9800
C26 H26B 0.9800
C26 H26C 0.9800
C27 O27 1.153(13)
C28 O28 1.130(13)
Ir31 C58 1.820(14)
Ir31 C57 1.861(14)
Ir31 Cl31 2.328(3)
Ir31 P31 2.389(3)
P31 C31 1.824(12)
P31 C43 1.833(11)
P31 C37 1.855(11)
C31 C32 1.546(16)
C31 C36 1.555(15)
C31 H31A 1.0000
C32 C33 1.513(15)
C32 H32A 0.9900
C32 H32B 0.9900
C33 C34 1.537(17)
C33 H33A 0.9900
C33 H33B 0.9900
C34 C35 1.536(16)
C34 H34A 0.9900
C34 H34B 0.9900
C35 C36 1.509(15)
C35 H35A 0.9900
C35 H35B 0.9900
C36 H36A 0.9900
C36 H36B 0.9900
C37 C38 1.538(16)
C37 C42 1.568(15)
C37 H37A 1.0000
C38 C39 1.517(17)
C38 H38A 0.9900
C38 H38B 0.9900
C39 C40 1.521(18)
C39 H39A 0.9900
C39 H39B 0.9900
C40 C41 1.533(19)
C40 H40A 0.9900
C40 H40B 0.9900
C41 C42 1.504(16)
C41 H41A 0.9900
C41 H41B 0.9900
C42 H42A 0.9900
C42 H42B 0.9900
C43 C44 1.404(14)
C43 C48 1.408(15)
C44 C45 1.384(15)
C44 C49 1.469(14)
C45 C46 1.365(16)
C45 H45A 0.9500
C46 C47 1.398(16)
C46 H46A 0.9500
C47 C48 1.365(15)
C47 H47A 0.9500
C48 H48A 0.9500
C49 C54 1.404(15)
C49 C50 1.427(15)
C50 C51 1.365(15)
C50 O50 1.375(13)
C51 C52 1.439(17)
C51 H51A 0.9500
C52 C53 1.395(17)
C52 H52A 0.9500
C53 C54 1.386(15)
C53 H53A 0.9500
C54 O54 1.374(15)
O50 C55 1.446(14)
C55 H55A 0.9800
C55 H55B 0.9800
C55 H55C 0.9800
O54 C56 1.416(15)
C56 H56A 0.9800
C56 H56B 0.9800
C56 H56C 0.9800
C57 O57 1.172(16)
C58 O58 1.176(14)

loop_
_geom_torsion_atom_site_label_1
_geom_torsion_atom_site_label_2
_geom_torsion_atom_site_label_3
_geom_torsion_atom_site_label_4
_geom_torsion
C28 Ir1 P1 C13 -31.2(5)
Cl1 Ir1 P1 C13 150.7(4)
C28 Ir1 P1 C7 92.5(5)
Cl1 Ir1 P1 C7 -85.7(4)
C28 Ir1 P1 C1 -148.7(5)
Cl1 Ir1 P1 C1 33.1(4)
C13 P1 C1 C2 -69.7(9)
C7 P1 C1 C2 173.6(8)
Ir1 P1 C1 C2 51.8(9)
C13 P1 C1 C6 57.6(9)
C7 P1 C1 C6 -59.2(9)
Ir1 P1 C1 C6 179.0(6)
C6 C1 C2 C3 58.6(12)
P1 C1 C2 C3 -173.6(8)
C1 C2 C3 C4 -58.5(13)
C2 C3 C4 C5 56.7(13)
C3 C4 C5 C6 -55.3(12)
C4 C5 C6 C1 55.3(12)
C2 C1 C6 C5 -57.3(12)
P1 C1 C6 C5 173.8(7)
C13 P1 C7 C12 84.3(8)
C1 P1 C7 C12 -163.8(7)
Ir1 P1 C7 C12 -39.3(8)
C13 P1 C7 C8 -156.2(7)
C1 P1 C7 C8 -44.2(9)
Ir1 P1 C7 C8 80.2(8)
C12 C7 C8 C9 -56.8(11)
P1 C7 C8 C9 -175.7(7)
C7 C8 C9 C10 56.4(12)
C8 C9 C10 C11 -54.9(12)
C9 C10 C11 C12 55.5(13)
C10 C11 C12 C7 -59.5(13)
C8 C7 C12 C11 59.7(12)
P1 C7 C12 C11 -178.9(8)
C7 P1 C13 C14 11.9(12)
C1 P1 C13 C14 -100.7(11)
Ir1 P1 C13 C14 135.4(10)
C7 P1 C13 C18 -172.4(8)
C1 P1 C13 C18 75.0(9)
Ir1 P1 C13 C18 -48.9(8)
C18 C13 C14 C15 -1.3(15)
P1 C13 C14 C15 174.3(9)
C18 C13 C14 C19 172.8(10)
P1 C13 C14 C19 -11.6(17)
C13 C14 C15 C16 -2.9(18)
C19 C14 C15 C16 -177.6(11)
C14 C15 C16 C17 4.2(19)
C15 C16 C17 C18 -1.2(19)
C16 C17 C18 C13 -3.1(19)
C14 C13 C18 C17 4.4(17)
P1 C13 C18 C17 -172.1(10)
C13 C14 C19 C24 -86.0(15)
C15 C14 C19 C24 88.5(14)
C13 C14 C19 C20 98.5(14)
C15 C14 C19 C20 -87.0(13)
C24 C19 C20 O20 -175.6(10)
C14 C19 C20 O20 -0.2(16)
C24 C19 C20 C21 5.1(18)
C14 C19 C20 C21 -179.5(11)
O20 C20 C21 C22 176.7(12)
C19 C20 C21 C22 -4.1(18)
C20 C21 C22 C23 1(2)
C21 C22 C23 C24 0(2)
C20 C19 C24 O24 177.4(10)
C14 C19 C24 O24 1.9(17)
C20 C19 C24 C23 -3.2(18)
C14 C19 C24 C23 -178.7(11)
C22 C23 C24 O24 179.8(13)
C22 C23 C24 C19 0(2)
C21 C20 O20 C25 3.1(16)
C19 C20 O20 C25 -176.1(10)
C19 C24 O24 C26 168.4(11)
C23 C24 O24 C26 -10.9(19)
C58 Ir31 P31 C31 92.2(6)
Cl31 Ir31 P31 C31 -84.1(4)
C58 Ir31 P31 C43 -32.8(5)
Cl31 Ir31 P31 C43 150.9(4)
C58 Ir31 P31 C37 -149.3(6)
Cl31 Ir31 P31 C37 34.4(4)
C43 P31 C31 C32 83.8(9)
C37 P31 C31 C32 -161.7(8)
Ir31 P31 C31 C32 -39.5(9)
C43 P31 C31 C36 -154.6(8)
C37 P31 C31 C36 -40.1(10)
Ir31 P31 C31 C36 82.2(9)
C36 C31 C32 C33 56.0(14)
P31 C31 C32 C33 179.9(9)
C31 C32 C33 C34 -56.7(14)
C32 C33 C34 C35 53.7(14)
C33 C34 C35 C36 -54.2(14)
C34 C35 C36 C31 55.0(13)
C32 C31 C36 C35 -54.0(13)
P31 C31 C36 C35 -177.2(8)
C31 P31 C37 C38 -59.3(10)
C43 P31 C37 C38 60.7(10)
Ir31 P31 C37 C38 -179.8(8)
C31 P31 C37 C42 171.6(8)
C43 P31 C37 C42 -68.4(9)
Ir31 P31 C37 C42 51.1(9)
C42 C37 C38 C39 -58.7(13)
P31 C37 C38 C39 170.9(9)
C37 C38 C39 C40 55.2(14)
C38 C39 C40 C41 -52.7(15)
C39 C40 C41 C42 54.2(15)
C40 C41 C42 C37 -55.7(14)
C38 C37 C42 C41 58.4(13)
P31 C37 C42 C41 -169.6(9)
C31 P31 C43 C44 10.7(13)
C37 P31 C43 C44 -104.8(11)
Ir31 P31 C43 C44 133.9(10)
C31 P31 C43 C48 -170.4(8)
C37 P31 C43 C48 74.1(9)
Ir31 P31 C43 C48 -47.2(9)
C48 C43 C44 C45 -2.5(15)
P31 C43 C44 C45 176.3(9)
C48 C43 C44 C49 175.3(10)
P31 C43 C44 C49 -5.8(17)
C43 C44 C45 C46 -0.2(17)
C49 C44 C45 C46 -178.1(11)
C44 C45 C46 C47 0.1(18)
C45 C46 C47 C48 2.7(17)
C46 C47 C48 C43 -5.8(17)
C44 C43 C48 C47 5.7(17)
P31 C43 C48 C47 -173.3(9)
C45 C44 C49 C54 84.3(14)
C43 C44 C49 C54 -93.6(13)
C45 C44 C49 C50 -86.5(13)
C43 C44 C49 C50 95.7(14)
C54 C49 C50 C51 6.6(16)
C44 C49 C50 C51 177.8(10)
C54 C49 C50 O50 -176.7(9)
C44 C49 C50 O50 -5.5(15)
O50 C50 C51 C52 179.4(10)
C49 C50 C51 C52 -4.3(17)
C50 C51 C52 C53 0.9(17)
C51 C52 C53 C54 -0.2(18)
C52 C53 C54 O54 178.8(11)
C52 C53 C54 C49 2.9(17)
C50 C49 C54 O54 177.9(10)
C44 C49 C54 O54 6.4(15)
C50 C49 C54 C53 -5.8(16)
C44 C49 C54 C53 -177.3(10)
C51 C50 O50 C55 0.8(15)
C49 C50 O50 C55 -175.9(9)
C53 C54 O54 C56 1.8(16)
C49 C54 O54 C56 178.2(10)
